data_7058208
loop_
_publ_author_name
'Ishi-i, Tsutomu'
'Tanaka, Honoka'
'Youfu, Ryusuke'
'Aizawa, Naoya'
'Yasuda, Takuma'
'Kato, Shin-ichiro'
'Matsumoto, Taisuke'

_publ_section_title
;
 Mechanochromic fluorescence based on a combination of acceptor and bulky
 donor moieties: tuning emission color and regulating emission change
 direction
;
_journal_issue 13
_journal_name_full 'New Journal of Chemistry'
_journal_page_first 4998
_journal_paper_doi 10.1039/C8NJ06050A
_journal_volume 43
_journal_year 2019
_chemical_formula_moiety '(C31 H23 N3 S), 0.5(C H Cl3)'
_chemical_formula_sum 'C31.5 H23.5 Cl1.5 N3 S'
_chemical_formula_weight 529.29
_space_group_crystal_system monoclinic
_space_group_IT_number 14
_space_group_name_Hall '-P 2ybc'
_space_group_name_H-M_alt 'P 1 21/c 1'
_symmetry_space_group_name_Hall '-P 2ybc'
_symmetry_space_group_name_H-M 'P 1 21/c 1'
_atom_sites_solution_hydrogens geom
_atom_sites_solution_primary direct
_atom_sites_solution_secondary difmap
_audit_update_record
;
2018-09-27 deposited with the CCDC.    2019-02-25 downloaded from the CCDC.
;
_cell_angle_alpha 90.0000
_cell_angle_beta 92.45(3)
_cell_angle_gamma 90.0000
_cell_formula_units_Z 4
_cell_length_a 20.91(3)
_cell_length_b 16.129(18)
_cell_length_c 7.622(8)
_cell_measurement_reflns_used 7140
_cell_measurement_temperature 123
_cell_measurement_theta_max 30.58
_cell_measurement_theta_min 1.95
_cell_volume 2568(5)
_computing_cell_refinement CrystalClear
_computing_data_collection 'CrystalClear (Rigaku Inc., 2008)'
_computing_data_reduction CrystalClear
_computing_molecular_graphics 'CrystalStructure 4.2.2'
_computing_publication_material 'CrystalStructure 4.2.2 (Rigaku, 2016)'
_computing_structure_refinement 'SHELXL Version 2014/7 (Sheldrick, 2008)'
_computing_structure_solution 'Il Milione (Burla, et al., 2007)'
_diffrn_ambient_temperature 123
_diffrn_detector_area_resol_mean 14.222
_diffrn_measured_fraction_theta_full 0.989
_diffrn_measured_fraction_theta_max 0.982
_diffrn_measurement_device_type 'Rigaku Saturn724'
_diffrn_measurement_method \w
_diffrn_radiation_type 'Mo K\a'
_diffrn_radiation_wavelength 0.71075
_diffrn_reflns_av_R_equivalents 0.0866
_diffrn_reflns_Laue_measured_fraction_full 0.989
_diffrn_reflns_Laue_measured_fraction_max 0.982
_diffrn_reflns_limit_h_max 27
_diffrn_reflns_limit_h_min -27
_diffrn_reflns_limit_k_max 19
_diffrn_reflns_limit_k_min -20
_diffrn_reflns_limit_l_max 9
_diffrn_reflns_limit_l_min -9
_diffrn_reflns_number 20331
_diffrn_reflns_point_group_measured_fraction_full 0.989
_diffrn_reflns_point_group_measured_fraction_max 0.982
_diffrn_reflns_theta_full 25.242
_diffrn_reflns_theta_max 27.485
_diffrn_reflns_theta_min 3.079
_diffrn_standards_number 0
_exptl_absorpt_coefficient_mu 0.309
_exptl_absorpt_correction_T_max 0.994
_exptl_absorpt_correction_T_min 0.841
_exptl_absorpt_correction_type multi-scan
_exptl_absorpt_process_details 'REQAB (Rigaku, 1998)'
_exptl_crystal_colour yellow
_exptl_crystal_density_diffrn 1.369
_exptl_crystal_density_method 'not measured'
_exptl_crystal_description platelet
_exptl_crystal_F_000 1100.00
_exptl_crystal_size_max 0.200
_exptl_crystal_size_mid 0.160
_exptl_crystal_size_min 0.020
_refine_diff_density_max 0.47
_refine_diff_density_min -0.40
_refine_ls_extinction_method none
_refine_ls_goodness_of_fit_ref 1.200
_refine_ls_hydrogen_treatment constr
_refine_ls_number_parameters 353
_refine_ls_number_reflns 5767
_refine_ls_number_restraints 0
_refine_ls_R_factor_all 0.1463
_refine_ls_R_factor_gt 0.1089
_refine_ls_shift/su_max 0.000
_refine_ls_structure_factor_coef Fsqd
_refine_ls_weighting_details 'w = 1/[\s^2^(Fo^2^)+(0.1032P)^2^+3.9964P] where P=(Fo^2^+2Fc^2^)/3'
_refine_ls_weighting_scheme calc
_refine_ls_wR_factor_gt 0.2490
_refine_ls_wR_factor_ref 0.2814
_reflns_Friedel_coverage 0.000
_reflns_number_gt 4267
_reflns_number_total 5767
_reflns_threshold_expression F^2^>2.0\s(F^2^)
_cod_data_source_file c8nj06050a2.cif
_cod_data_source_block ishi-i1611a
_cod_depositor_comments 'Adding full bibliography for 7058206--7058213.cif.'
_cod_database_code 7058208

loop_
_space_group_symop_id
_space_group_symop_operation_xyz
1 +X,+Y,+Z
2 -X,1/2+Y,1/2-Z
3 -X,-Y,-Z
4 +X,-1/2-Y,-1/2+Z

loop_
_atom_site_label
_atom_site_type_symbol
_atom_site_fract_x
_atom_site_fract_y
_atom_site_fract_z
_atom_site_U_iso_or_equiv
_atom_site_adp_type
_atom_site_occupancy
_atom_site_site_symmetry_order
_atom_site_calc_flag
_atom_site_refinement_flags_posn
_atom_site_refinement_flags_adp
_atom_site_refinement_flags_occupancy
_atom_site_disorder_assembly
_atom_site_disorder_group
S1 S 0.43126(5) 0.09539(7) 0.59797(17) 0.0317(3) Uani 1 1 d . . . . .
N1 N 0.40686(17) 0.1900(2) 0.5950(5) 0.0282(8) Uani 1 1 d . . . . .
N2 N 0.50593(17) 0.1074(2) 0.5603(5) 0.0279(8) Uani 1 1 d . . . . .
N3 N 0.80932(16) 0.0532(2) 0.4190(5) 0.0294(9) Uani 1 1 d . . . . .
C1 C 0.45833(18) 0.2371(3) 0.5628(6) 0.0244(9) Uani 1 1 d . . . . .
C2 C 0.51575(19) 0.1889(3) 0.5455(5) 0.0228(9) Uani 1 1 d . . . . .
C3 C 0.57602(19) 0.2284(3) 0.5160(6) 0.0246(9) Uani 1 1 d . . . . .
C4 C 0.5742(2) 0.3137(3) 0.5109(6) 0.0293(10) Uani 1 1 d . . . . .
H4 H 0.6130 0.3426 0.4939 0.035 Uiso 1 1 calc R U . . .
C5 C 0.5180(2) 0.3604(3) 0.5296(6) 0.0282(10) Uani 1 1 d . . . . .
H5 H 0.5210 0.4191 0.5241 0.034 Uiso 1 1 calc R U . . .
C6 C 0.45930(19) 0.3260(3) 0.5553(6) 0.0236(9) Uani 1 1 d . . . . .
C7 C 0.63565(18) 0.1818(3) 0.4948(6) 0.0246(9) Uani 1 1 d . . . . .
C8 C 0.6940(2) 0.2101(3) 0.5715(6) 0.0293(10) Uani 1 1 d . . . . .
H8 H 0.6948 0.2588 0.6418 0.035 Uiso 1 1 calc R U . . .
C9 C 0.7501(2) 0.1675(3) 0.5452(6) 0.0293(10) Uani 1 1 d . . . . .
H9 H 0.7892 0.1877 0.5972 0.035 Uiso 1 1 calc R U . . .
C10 C 0.7507(2) 0.0958(3) 0.4446(6) 0.0268(10) Uani 1 1 d . . . . .
C11 C 0.6932(2) 0.0668(3) 0.3672(6) 0.0284(10) Uani 1 1 d . . . . .
H11 H 0.6927 0.0185 0.2959 0.034 Uiso 1 1 calc R U . . .
C12 C 0.6366(2) 0.1092(3) 0.3954(6) 0.0272(10) Uani 1 1 d . . . . .
H12 H 0.5974 0.0881 0.3456 0.033 Uiso 1 1 calc R U . . .
C13 C 0.8657(2) 0.1009(3) 0.3999(7) 0.0296(10) Uani 1 1 d . . . . .
C14 C 0.8643(2) 0.1708(3) 0.2943(7) 0.0393(12) Uani 1 1 d . . . . .
H14 H 0.8253 0.1864 0.2346 0.047 Uiso 1 1 calc R U . . .
C15 C 0.9183(3) 0.2184(3) 0.2741(9) 0.0532(16) Uani 1 1 d . . . . .
H15 H 0.9169 0.2656 0.1994 0.064 Uiso 1 1 calc R U . . .
C16 C 0.9746(3) 0.1964(4) 0.3643(10) 0.0587(18) Uani 1 1 d . . . . .
H16 H 1.0115 0.2302 0.3558 0.070 Uiso 1 1 calc R U . . .
C17 C 0.9774(2) 0.1264(4) 0.4659(9) 0.0538(17) Uani 1 1 d . . . . .
H17 H 1.0169 0.1105 0.5224 0.065 Uiso 1 1 calc R U . . .
C18 C 0.9231(2) 0.0783(3) 0.4872(7) 0.0370(12) Uani 1 1 d . . . . .
H18 H 0.9250 0.0306 0.5604 0.044 Uiso 1 1 calc R U . . .
C19 C 0.8122(2) -0.0345(3) 0.4130(6) 0.0288(10) Uani 1 1 d . . . . .
C20 C 0.8552(2) -0.0737(3) 0.3072(6) 0.0306(10) Uani 1 1 d . . . . .
H20 H 0.8825 -0.0418 0.2369 0.037 Uiso 1 1 calc R U . . .
C21 C 0.8585(2) -0.1601(3) 0.3040(8) 0.0428(14) Uani 1 1 d . . . . .
H21 H 0.8891 -0.1870 0.2350 0.051 Uiso 1 1 calc R U . . .
C22 C 0.8170(2) -0.2069(3) 0.4017(8) 0.0461(14) Uani 1 1 d . . . . .
H22 H 0.8185 -0.2657 0.3973 0.055 Uiso 1 1 calc R U . . .
C23 C 0.7739(2) -0.1680(3) 0.5045(8) 0.0452(14) Uani 1 1 d . . . . .
H23 H 0.7457 -0.2001 0.5715 0.054 Uiso 1 1 calc R U . . .
C24 C 0.7712(2) -0.0829(3) 0.5114(6) 0.0311(10) Uani 1 1 d . . . . .
H24 H 0.7412 -0.0566 0.5836 0.037 Uiso 1 1 calc R U . . .
C25 C 0.4002(2) 0.3774(3) 0.5689(6) 0.0254(9) Uani 1 1 d . . . . .
C26 C 0.3429(2) 0.3536(3) 0.4831(6) 0.0274(10) Uani 1 1 d . . . . .
H26 H 0.3405 0.3022 0.4225 0.033 Uiso 1 1 calc R U . . .
C27 C 0.2894(2) 0.4045(3) 0.4856(6) 0.0318(11) Uani 1 1 d . . . . .
H27 H 0.2505 0.3872 0.4274 0.038 Uiso 1 1 calc R U . . .
C28 C 0.2919(2) 0.4807(3) 0.5726(6) 0.0296(10) Uani 1 1 d . . . . .
C29 C 0.3492(2) 0.5029(3) 0.6605(6) 0.0297(10) Uani 1 1 d . . . . .
H29 H 0.3516 0.5534 0.7245 0.036 Uiso 1 1 calc R U . . .
C30 C 0.4024(2) 0.4527(3) 0.6559(6) 0.0280(10) Uani 1 1 d . . . . .
H30 H 0.4414 0.4701 0.7134 0.034 Uiso 1 1 calc R U . . .
C31 C 0.2342(2) 0.5383(3) 0.5687(8) 0.0429(13) Uani 1 1 d . . . . .
H31A H 0.2074 0.5253 0.6674 0.051 Uiso 1 1 calc R U . . .
H31B H 0.2093 0.5307 0.4580 0.051 Uiso 1 1 calc R U . . .
H31C H 0.2488 0.5959 0.5781 0.051 Uiso 1 1 calc R U . . .
C32 C 0.9795(5) -0.0340(7) 0.8957(17) 0.048(3) Uani 0.5 1 d . . P A -1
H32 H 1.0050 -0.0324 0.7878 0.057 Uiso 0.5 1 calc R U P A -1
Cl1 Cl 0.9577(6) 0.0707(8) 0.959(2) 0.0601(19) Uani 0.5 1 d . . P A -1
Cl2 Cl 0.90945(14) -0.0894(2) 0.8543(5) 0.0598(9) Uani 0.5 1 d . . P A -1
Cl3 Cl 1.0244(6) -0.0764(9) 1.067(2) 0.079(3) Uani 0.5 1 d . . P A -1

loop_
_atom_site_aniso_label
_atom_site_aniso_U_11
_atom_site_aniso_U_22
_atom_site_aniso_U_33
_atom_site_aniso_U_23
_atom_site_aniso_U_13
_atom_site_aniso_U_12
S1 0.0267(6) 0.0234(6) 0.0454(7) 0.0011(5) 0.0052(5) -0.0038(4)
N1 0.0262(18) 0.029(2) 0.029(2) 0.0015(18) 0.0002(15) -0.0031(15)
N2 0.0249(18) 0.0226(19) 0.036(2) -0.0032(17) 0.0015(16) 0.0009(14)
N3 0.0187(17) 0.0199(18) 0.050(3) 0.0034(18) 0.0066(16) -0.0016(13)
C1 0.0199(19) 0.030(2) 0.024(2) -0.0057(19) 0.0010(16) -0.0016(16)
C2 0.025(2) 0.025(2) 0.019(2) 0.0045(18) -0.0014(16) -0.0033(16)
C3 0.024(2) 0.022(2) 0.028(2) -0.0053(19) 0.0031(17) -0.0033(16)
C4 0.030(2) 0.023(2) 0.035(3) 0.002(2) -0.0011(19) -0.0013(17)
C5 0.022(2) 0.023(2) 0.039(3) 0.004(2) 0.0037(18) 0.0000(17)
C6 0.023(2) 0.022(2) 0.025(2) 0.0021(19) -0.0025(16) -0.0030(16)
C7 0.0184(19) 0.024(2) 0.031(2) 0.003(2) 0.0019(16) -0.0008(16)
C8 0.026(2) 0.022(2) 0.039(3) -0.002(2) 0.0026(19) 0.0035(17)
C9 0.022(2) 0.025(2) 0.041(3) 0.003(2) 0.0003(18) -0.0016(17)
C10 0.022(2) 0.026(2) 0.033(2) 0.001(2) 0.0047(17) 0.0027(17)
C11 0.024(2) 0.022(2) 0.040(3) -0.006(2) 0.0051(18) 0.0015(16)
C12 0.021(2) 0.025(2) 0.036(3) 0.006(2) 0.0020(17) -0.0056(16)
C13 0.021(2) 0.025(2) 0.043(3) -0.007(2) 0.0078(19) -0.0001(17)
C14 0.033(3) 0.032(3) 0.054(3) 0.001(2) 0.007(2) -0.005(2)
C15 0.045(3) 0.033(3) 0.083(5) 0.005(3) 0.023(3) -0.006(2)
C16 0.041(3) 0.040(3) 0.096(5) -0.016(3) 0.022(3) -0.019(3)
C17 0.025(3) 0.041(3) 0.094(5) -0.024(3) -0.003(3) 0.004(2)
C18 0.027(2) 0.026(2) 0.057(3) -0.009(2) -0.004(2) 0.0020(18)
C19 0.025(2) 0.023(2) 0.038(3) -0.003(2) -0.0036(18) 0.0007(17)
C20 0.030(2) 0.029(2) 0.032(3) -0.005(2) -0.0023(19) 0.0026(18)
C21 0.031(3) 0.034(3) 0.062(4) -0.015(3) -0.015(2) 0.013(2)
C22 0.045(3) 0.020(2) 0.072(4) -0.001(3) -0.018(3) 0.000(2)
C23 0.036(3) 0.028(3) 0.071(4) 0.010(3) -0.007(3) -0.006(2)
C24 0.030(2) 0.027(2) 0.036(3) 0.006(2) -0.0022(19) -0.0038(18)
C25 0.026(2) 0.024(2) 0.027(2) 0.0025(19) 0.0031(17) 0.0014(17)
C26 0.027(2) 0.020(2) 0.036(3) -0.001(2) 0.0020(18) 0.0030(17)
C27 0.021(2) 0.035(3) 0.039(3) -0.001(2) 0.0002(18) 0.0006(18)
C28 0.032(2) 0.030(2) 0.028(2) 0.004(2) 0.0050(18) 0.0051(19)
C29 0.031(2) 0.027(2) 0.031(2) 0.001(2) 0.0028(18) -0.0026(18)
C30 0.027(2) 0.027(2) 0.029(2) 0.002(2) -0.0015(18) -0.0018(17)
C31 0.038(3) 0.042(3) 0.048(3) -0.005(3) 0.000(2) 0.014(2)
C32 0.042(6) 0.036(6) 0.065(8) -0.012(6) 0.012(5) 0.003(5)
Cl1 0.078(6) 0.040(2) 0.062(3) -0.012(2) 0.002(3) 0.012(3)
Cl2 0.0486(16) 0.0606(19) 0.072(2) -0.0161(16) 0.0246(15) -0.0104(13)
Cl3 0.087(7) 0.072(5) 0.076(7) -0.009(4) -0.019(5) 0.029(5)

loop_
_atom_type_symbol
_atom_type_description
_atom_type_scat_dispersion_real
_atom_type_scat_dispersion_imag
_atom_type_scat_source
C C 0.0033 0.0016
;
International Tables for Crystallography
(Vol. C, Tables 4.2.6.8 and 6.1.1.4)
;
H H 0.0000 0.0000
;
International Tables for Crystallography
(Vol. C, Table 6.1.1.4)
;
N N 0.0061 0.0033
;
International Tables for Crystallography
(Vol. C, Tables 4.2.6.8 and 6.1.1.4)
;
S S 0.1246 0.1234
;
International Tables for Crystallography
(Vol. C, Tables 4.2.6.8 and 6.1.1.4)
;
Cl Cl 0.1484 0.1585
;
International Tables for Crystallography
(Vol. C, Tables 4.2.6.8 and 6.1.1.4)
;

loop_
_geom_angle_atom_site_label_1
_geom_angle_atom_site_label_2
_geom_angle_atom_site_label_3
_geom_angle
N1 S1 N2 101.12(19)
C1 N1 S1 106.4(3)
C2 N2 S1 106.7(3)
C19 N3 C13 120.1(3)
C19 N3 C10 121.6(3)
C13 N3 C10 118.4(4)
N1 C1 C6 125.6(4)
N1 C1 C2 112.8(4)
C6 C1 C2 121.5(4)
N2 C2 C3 126.0(4)
N2 C2 C1 113.0(4)
C3 C2 C1 121.0(4)
C4 C3 C2 115.0(4)
C4 C3 C7 122.1(4)
C2 C3 C7 122.9(4)
C3 C4 C5 123.7(4)
C3 C4 H4 118.2
C5 C4 H4 118.2
C6 C5 C4 123.6(4)
C6 C5 H5 118.2
C4 C5 H5 118.2
C5 C6 C1 115.2(4)
C5 C6 C25 122.2(4)
C1 C6 C25 122.6(4)
C12 C7 C8 117.8(4)
C12 C7 C3 121.3(4)
C8 C7 C3 120.8(4)
C9 C8 C7 120.3(4)
C9 C8 H8 119.8
C7 C8 H8 119.8
C8 C9 C10 121.4(4)
C8 C9 H9 119.3
C10 C9 H9 119.3
C9 C10 C11 119.0(4)
C9 C10 N3 120.3(4)
C11 C10 N3 120.7(4)
C12 C11 C10 119.5(4)
C12 C11 H11 120.3
C10 C11 H11 120.3
C11 C12 C7 121.9(4)
C11 C12 H12 119.1
C7 C12 H12 119.1
C14 C13 C18 119.1(4)
C14 C13 N3 120.2(4)
C18 C13 N3 120.7(4)
C15 C14 C13 121.4(5)
C15 C14 H14 119.3
C13 C14 H14 119.3
C14 C15 C16 119.0(6)
C14 C15 H15 120.5
C16 C15 H15 120.5
C17 C16 C15 120.6(5)
C17 C16 H16 119.7
C15 C16 H16 119.7
C16 C17 C18 120.7(5)
C16 C17 H17 119.7
C18 C17 H17 119.7
C17 C18 C13 119.2(5)
C17 C18 H18 120.4
C13 C18 H18 120.4
C20 C19 C24 119.1(4)
C20 C19 N3 120.2(4)
C24 C19 N3 120.7(4)
C19 C20 C21 119.9(5)
C19 C20 H20 120.1
C21 C20 H20 120.1
C22 C21 C20 120.1(5)
C22 C21 H21 120.0
C20 C21 H21 120.0
C23 C22 C21 119.9(5)
C23 C22 H22 120.0
C21 C22 H22 120.0
C22 C23 C24 120.5(5)
C22 C23 H23 119.7
C24 C23 H23 119.7
C23 C24 C19 120.5(5)
C23 C24 H24 119.7
C19 C24 H24 119.7
C30 C25 C26 118.6(4)
C30 C25 C6 120.6(4)
C26 C25 C6 120.7(4)
C27 C26 C25 120.5(4)
C27 C26 H26 119.8
C25 C26 H26 119.8
C26 C27 C28 120.8(4)
C26 C27 H27 119.6
C28 C27 H27 119.6
C29 C28 C27 117.9(4)
C29 C28 C31 121.2(4)
C27 C28 C31 120.9(4)
C30 C29 C28 121.0(4)
C30 C29 H29 119.5
C28 C29 H29 119.5
C29 C30 C25 121.1(4)
C29 C30 H30 119.4
C25 C30 H30 119.4
C28 C31 H31A 109.5
C28 C31 H31B 109.5
H31A C31 H31B 109.5
C28 C31 H31C 109.5
H31A C31 H31C 109.5
H31B C31 H31C 109.5
Cl3 C32 Cl2 111.3(8)
Cl3 C32 Cl1 107.7(10)
Cl2 C32 Cl1 107.9(7)
Cl3 C32 H32 110.0
Cl2 C32 H32 110.0
Cl1 C32 H32 110.0

loop_
_geom_bond_atom_site_label_1
_geom_bond_atom_site_label_2
_geom_bond_distance
S1 N1 1.609(4)
S1 N2 1.611(4)
N1 C1 1.348(5)
N2 C2 1.337(6)
N3 C19 1.417(6)
N3 C13 1.421(5)
N3 C10 1.426(5)
C1 C6 1.435(6)
C1 C2 1.441(6)
C2 C3 1.438(6)
C3 C4 1.377(6)
C3 C7 1.471(6)
C4 C5 1.409(6)
C4 H4 0.9500
C5 C6 1.368(6)
C5 H5 0.9500
C6 C25 1.496(6)
C7 C12 1.395(6)
C7 C8 1.406(6)
C8 C9 1.383(6)
C8 H8 0.9500
C9 C10 1.388(6)
C9 H9 0.9500
C10 C11 1.397(6)
C11 C12 1.391(6)
C11 H11 0.9500
C12 H12 0.9500
C13 C14 1.386(7)
C13 C18 1.395(7)
C14 C15 1.380(7)
C14 H14 0.9500
C15 C16 1.382(9)
C15 H15 0.9500
C16 C17 1.370(9)
C16 H16 0.9500
C17 C18 1.391(7)
C17 H17 0.9500
C18 H18 0.9500
C19 C20 1.386(6)
C19 C24 1.401(6)
C20 C21 1.396(7)
C20 H20 0.9500
C21 C22 1.389(8)
C21 H21 0.9500
C22 C23 1.371(8)
C22 H22 0.9500
C23 C24 1.376(7)
C23 H23 0.9500
C24 H24 0.9500
C25 C30 1.383(6)
C25 C26 1.394(6)
C26 C27 1.389(6)
C26 H26 0.9500
C27 C28 1.398(7)
C27 H27 0.9500
C28 C29 1.394(6)
C28 C31 1.521(6)
C29 C30 1.378(6)
C29 H29 0.9500
C30 H30 0.9500
C31 H31A 0.9800
C31 H31B 0.9800
C31 H31C 0.9800
C32 Cl3 1.72(2)
C32 Cl2 1.732(11)
C32 Cl1 1.820(16)
C32 H32 1.0000

loop_
_geom_torsion_atom_site_label_1
_geom_torsion_atom_site_label_2
_geom_torsion_atom_site_label_3
_geom_torsion_atom_site_label_4
_geom_torsion
N2 S1 N1 C1 0.1(3)
N1 S1 N2 C2 0.9(3)
S1 N1 C1 C6 -177.5(4)
S1 N1 C1 C2 -1.0(4)
S1 N2 C2 C3 178.3(4)
S1 N2 C2 C1 -1.5(4)
N1 C1 C2 N2 1.7(5)
C6 C1 C2 N2 178.4(4)
N1 C1 C2 C3 -178.2(4)
C6 C1 C2 C3 -1.5(6)
N2 C2 C3 C4 -178.1(4)
C1 C2 C3 C4 1.7(6)
N2 C2 C3 C7 1.1(7)
C1 C2 C3 C7 -179.0(4)
C2 C3 C4 C5 -1.1(7)
C7 C3 C4 C5 179.6(4)
C3 C4 C5 C6 0.2(8)
C4 C5 C6 C1 0.2(7)
C4 C5 C6 C25 -178.0(4)
N1 C1 C6 C5 176.7(4)
C2 C1 C6 C5 0.5(6)
N1 C1 C6 C25 -5.1(7)
C2 C1 C6 C25 178.7(4)
C4 C3 C7 C12 -139.3(5)
C2 C3 C7 C12 41.5(6)
C4 C3 C7 C8 39.4(7)
C2 C3 C7 C8 -139.8(4)
C12 C7 C8 C9 1.2(7)
C3 C7 C8 C9 -177.5(4)
C7 C8 C9 C10 -0.5(7)
C8 C9 C10 C11 0.6(7)
C8 C9 C10 N3 179.8(4)
C19 N3 C10 C9 142.9(5)
C13 N3 C10 C9 -36.9(6)
C19 N3 C10 C11 -37.9(7)
C13 N3 C10 C11 142.3(5)
C9 C10 C11 C12 -1.3(7)
N3 C10 C11 C12 179.5(4)
C10 C11 C12 C7 2.0(7)
C8 C7 C12 C11 -2.0(7)
C3 C7 C12 C11 176.8(4)
C19 N3 C13 C14 136.5(5)
C10 N3 C13 C14 -43.7(6)
C19 N3 C13 C18 -43.8(7)
C10 N3 C13 C18 136.1(5)
C18 C13 C14 C15 -0.1(8)
N3 C13 C14 C15 179.7(5)
C13 C14 C15 C16 -1.3(9)
C14 C15 C16 C17 3.0(9)
C15 C16 C17 C18 -3.2(9)
C16 C17 C18 C13 1.7(8)
C14 C13 C18 C17 -0.1(7)
N3 C13 C18 C17 -179.9(5)
C13 N3 C19 C20 -33.0(7)
C10 N3 C19 C20 147.2(4)
C13 N3 C19 C24 147.9(4)
C10 N3 C19 C24 -31.9(7)
C24 C19 C20 C21 -1.9(7)
N3 C19 C20 C21 179.0(4)
C19 C20 C21 C22 2.4(7)
C20 C21 C22 C23 -1.5(8)
C21 C22 C23 C24 0.2(8)
C22 C23 C24 C19 0.3(8)
C20 C19 C24 C23 0.6(7)
N3 C19 C24 C23 179.7(4)
C5 C6 C25 C30 -38.3(6)
C1 C6 C25 C30 143.7(4)
C5 C6 C25 C26 136.8(5)
C1 C6 C25 C26 -41.3(6)
C30 C25 C26 C27 -0.2(7)
C6 C25 C26 C27 -175.3(4)
C25 C26 C27 C28 0.6(7)
C26 C27 C28 C29 -1.7(7)
C26 C27 C28 C31 177.3(5)
C27 C28 C29 C30 2.5(7)
C31 C28 C29 C30 -176.4(4)
C28 C29 C30 C25 -2.2(7)
C26 C25 C30 C29 1.0(7)
C6 C25 C30 C29 176.1(4)
